data_2211381
loop_
_publ_author_name
'Han, Jing'
'Zhang, Bao-Li'
'Zhang, Xing-Jing'
'Zhang, Yuan-Hong'
'Zhou, Guang-Hua'

_publ_section_title
;
 Dichlorotetrakis(1<i>H</i>-pyrazole-\k<i>N</i>^2^)copper(II)
;
_journal_coeditor_code FI2014
_journal_issue 12
_journal_name_full 'Acta Crystallographica Section E'
_journal_page_first m3354
_journal_page_last m3356
_journal_paper_doi 10.1107/S160053680604712X
_journal_volume 62
_journal_year 2006
_chemical_formula_iupac '[Cu Cl2 (C3 H4 N2)4]'
_chemical_formula_moiety 'C12 H16 Cl2 Cu N8'
_chemical_formula_sum 'C12 H16 Cl2 Cu N8'
_chemical_formula_weight 406.77
_chemical_name_systematic
;
Dichlorotetrakis(1H-pyrazole-\kN^2^)copper(II)
;
_space_group_IT_number 15
_symmetry_cell_setting monoclinic
_symmetry_space_group_name_Hall '-C 2yc'
_symmetry_space_group_name_H-M 'C 1 2/c 1'
_atom_sites_solution_hydrogens geom
_atom_sites_solution_primary direct
_atom_sites_solution_secondary difmap
_audit_creation_method SHELXL97
_cell_angle_alpha 90.00
_cell_angle_beta 116.852(9)
_cell_angle_gamma 90.00
_cell_formula_units_Z 4
_cell_length_a 13.674(8)
_cell_length_b 9.172(5)
_cell_length_c 14.750(8)
_cell_measurement_reflns_used 4803
_cell_measurement_temperature 293(2)
_cell_measurement_theta_max 26.48
_cell_measurement_theta_min 2.78
_cell_volume 1650.4(16)
_computing_cell_refinement APEX2
_computing_data_collection 'APEX2 (Bruker, 2005)'
_computing_data_reduction 'SHELXTL (Bruker, 1997)'
_computing_molecular_graphics SHELXTL
_computing_publication_material SHELXTL
_computing_structure_refinement 'SHELXL97 (Sheldrick, 1997)'
_computing_structure_solution 'SHELXS97 (Sheldrick, 1997)'
_diffrn_ambient_temperature 293(2)
_diffrn_measured_fraction_theta_full 0.995
_diffrn_measured_fraction_theta_max 0.995
_diffrn_measurement_device_type 'Bruker P4'
_diffrn_measurement_method \w
_diffrn_radiation_monochromator graphite
_diffrn_radiation_source 'fine-focus sealed tube'
_diffrn_radiation_type MoK\a
_diffrn_radiation_wavelength 0.71073
_diffrn_reflns_av_R_equivalents 0.041
_diffrn_reflns_av_sigmaI/netI 0.028
_diffrn_reflns_limit_h_max 16
_diffrn_reflns_limit_h_min -17
_diffrn_reflns_limit_k_max 10
_diffrn_reflns_limit_k_min -11
_diffrn_reflns_limit_l_max 18
_diffrn_reflns_limit_l_min -14
_diffrn_reflns_number 4803
_diffrn_reflns_theta_full 26.48
_diffrn_reflns_theta_max 26.48
_diffrn_reflns_theta_min 2.78
_diffrn_standards_decay_% 0
_diffrn_standards_interval_count 0
_diffrn_standards_number 0
_exptl_absorpt_coefficient_mu 1.658
_exptl_absorpt_correction_T_max 0.847
_exptl_absorpt_correction_T_min 0.690
_exptl_absorpt_correction_type multi-scan
_exptl_absorpt_process_details '(SADABS; Sheldrick, 2003)'
_exptl_crystal_colour blue
_exptl_crystal_density_diffrn 1.637
_exptl_crystal_density_method 'not measured'
_exptl_crystal_description plate
_exptl_crystal_F_000 828
_exptl_crystal_size_max 0.23
_exptl_crystal_size_mid 0.20
_exptl_crystal_size_min 0.15
_refine_diff_density_max 0.722
_refine_diff_density_min -0.707
_refine_ls_extinction_method none
_refine_ls_goodness_of_fit_ref 1.17
_refine_ls_hydrogen_treatment constr
_refine_ls_matrix_type full
_refine_ls_number_parameters 106
_refine_ls_number_reflns 1710
_refine_ls_number_restraints 0
_refine_ls_restrained_S_all 1.17
_refine_ls_R_factor_all 0.051
_refine_ls_R_factor_gt 0.049
_refine_ls_shift/su_max 0.001
_refine_ls_shift/su_mean 0.000
_refine_ls_structure_factor_coef Fsqd
_refine_ls_weighting_details 'calc w = 1/[\s^2^(Fo^2^)+(0.0886P)^2^+4.2919P] where P=(Fo^2^+2Fc^2^)/3'
_refine_ls_weighting_scheme calc
_refine_ls_wR_factor_gt 0.158
_refine_ls_wR_factor_ref 0.159
_reflns_number_gt 1603
_reflns_number_total 1710
_reflns_threshold_expression I>2\s(I)
_cod_data_source_file fi2014.cif
_cod_data_source_block I
_cod_original_cell_volume 1650.5(16)
_cod_original_sg_symbol_H-M 'C 2/c'
_cod_database_code 2211381
_cod_database_fobs_code 2211381

loop_
_symmetry_equiv_pos_as_xyz
'x, y, z'
'-x, y, -z+1/2'
'x+1/2, y+1/2, z'
'-x+1/2, y+1/2, -z+1/2'
'-x, -y, -z'
'x, -y, z-1/2'
'-x+1/2, -y+1/2, -z'
'x+1/2, -y+1/2, z-1/2'

loop_
_atom_site_type_symbol
_atom_site_label
_atom_site_fract_x
_atom_site_fract_y
_atom_site_fract_z
_atom_site_U_iso_or_equiv
_atom_site_adp_type
_atom_site_calc_flag
_atom_site_refinement_flags
_atom_site_occupancy
Cu Cu1 0.2500 0.2500 0.5000 0.0385(3) Uani d S 1
Cl Cl1 0.06447(7) 0.06419(10) 0.41053(7) 0.0421(3) Uani d . 1
N N1 0.2600(3) 0.2681(3) 0.3676(2) 0.0347(7) Uani d . 1
N N3 0.1476(2) 0.4204(3) 0.4574(2) 0.0354(6) Uani d . 1
C C1 0.3365(3) 0.3452(3) 0.3543(3) 0.0315(7) Uani d . 1
H H1A 0.3923 0.3981 0.4052 0.038 Uiso calc R 1
N N2 0.1963(3) 0.2101(4) 0.2783(3) 0.0502(8) Uani d . 1
H H2A 0.1401 0.1562 0.2655 0.060 Uiso calc R 1
N N4 0.1650(3) 0.5620(4) 0.4660(3) 0.0550(9) Uani d . 1
H H4A 0.2282 0.6021 0.4992 0.066 Uiso calc R 1
C C2 0.3221(4) 0.3358(5) 0.2594(3) 0.0489(9) Uani d . 1
H H2B 0.3646 0.3804 0.2329 0.059 Uiso calc R 1
C C6 0.0677(4) 0.6377(4) 0.4142(4) 0.0510(10) Uani d . 1
H H6A 0.0584 0.7384 0.4088 0.061 Uiso calc R 1
C C3 0.2331(4) 0.2486(4) 0.2079(3) 0.0503(11) Uani d . 1
H H3A 0.2035 0.2208 0.1401 0.060 Uiso calc R 1
C C5 -0.0108(3) 0.5350(5) 0.3732(4) 0.0540(11) Uani d . 1
H H5A -0.0855 0.5511 0.3339 0.065 Uiso calc R 1
C C4 0.0397(3) 0.4045(4) 0.4001(3) 0.0349(7) Uani d . 1
H H4B 0.0041 0.3150 0.3812 0.042 Uiso calc R 1

loop_
_atom_site_aniso_label
_atom_site_aniso_U_11
_atom_site_aniso_U_22
_atom_site_aniso_U_33
_atom_site_aniso_U_12
_atom_site_aniso_U_13
_atom_site_aniso_U_23
Cu1 0.0450(4) 0.0387(4) 0.0335(4) 0.0177(2) 0.0194(3) 0.0083(2)
Cl1 0.0363(5) 0.0390(5) 0.0457(5) -0.0053(3) 0.0138(4) -0.0006(3)
N1 0.0342(15) 0.0336(15) 0.0351(15) 0.0030(11) 0.0146(13) 0.0009(11)
N3 0.0357(15) 0.0319(14) 0.0370(15) 0.0074(11) 0.0150(12) 0.0034(11)
C1 0.0291(15) 0.0264(14) 0.0392(17) 0.0000(12) 0.0156(13) 0.0008(13)
N2 0.0472(19) 0.0532(19) 0.0445(18) -0.0013(16) 0.0158(16) -0.0014(16)
N4 0.049(2) 0.049(2) 0.063(2) 0.0020(16) 0.0219(18) -0.0010(17)
C2 0.054(2) 0.045(2) 0.056(2) 0.0079(18) 0.033(2) 0.0124(18)
C6 0.050(2) 0.0320(19) 0.071(3) 0.0106(16) 0.028(2) 0.0081(17)
C3 0.058(3) 0.057(3) 0.035(2) 0.0103(18) 0.020(2) 0.0048(15)
C5 0.0351(19) 0.047(2) 0.070(3) 0.0132(17) 0.0157(19) 0.012(2)
C4 0.0271(15) 0.0277(15) 0.0440(18) 0.0043(12) 0.0107(14) 0.0033(14)

loop_
_atom_type_symbol
_atom_type_description
_atom_type_scat_dispersion_real
_atom_type_scat_dispersion_imag
_atom_type_scat_source
C C 0.0033 0.0016 'International Tables Vol C Tables 4.2.6.8 and 6.1.1.4'
H H 0.0000 0.0000 'International Tables Vol C Tables 4.2.6.8 and 6.1.1.4'
N N 0.0061 0.0033 'International Tables Vol C Tables 4.2.6.8 and 6.1.1.4'
O O 0.0106 0.0060 'International Tables Vol C Tables 4.2.6.8 and 6.1.1.4'
Cl Cl 0.1484 0.1585 'International Tables Vol C Tables 4.2.6.8 and 6.1.1.4'
Cu Cu 0.3201 1.2651 'International Tables Vol C Tables 4.2.6.8 and 6.1.1.4'

loop_
_geom_angle_atom_site_label_1
_geom_angle_atom_site_label_2
_geom_angle_atom_site_label_3
_geom_angle_site_symmetry_1
_geom_angle_site_symmetry_3
_geom_angle
_geom_angle_publ_flag
N3 Cu1 N3 7_556 . 180.0000(10) no
N3 Cu1 N1 7_556 . 91.40(12) y
N3 Cu1 N1 . . 88.60(12) y
N3 Cu1 N1 7_556 7_556 88.60(12) no
N3 Cu1 N1 . 7_556 91.40(12) no
N1 Cu1 N1 . 7_556 180.0000(10) no
N2 N1 C1 . . 105.8(3) n
N2 N1 Cu1 . . 128.9(3) n
C1 N1 Cu1 . . 125.3(3) n
N4 N3 C4 . . 105.6(3) n
N4 N3 Cu1 . . 132.1(3) n
C4 N3 Cu1 . . 121.9(2) n
C2 C1 N1 . . 111.4(3) n
C2 C1 H1A . . 124.3 no
N1 C1 H1A . . 124.3 no
N1 N2 C3 . . 110.2(4) n
N1 N2 H2A . . 124.9 no
C3 N2 H2A . . 124.9 no
N3 N4 C6 . . 110.8(4) n
N3 N4 H4A . . 124.6 no
C6 N4 H4A . . 124.6 no
C1 C2 C3 . . 107.2(4) n
C1 C2 H2B . . 126.4 no
C3 C2 H2B . . 126.4 no
C5 C6 N4 . . 105.6(4) n
C5 C6 H6A . . 127.2 no
N4 C6 H6A . . 127.2 no
C2 C3 N2 . . 105.4(4) n
C2 C3 H3A . . 127.3 no
N2 C3 H3A . . 127.3 no
C6 C5 C4 . . 106.8(4) n
C6 C5 H5A . . 126.6 no
C4 C5 H5A . . 126.6 no
N3 C4 C5 . . 111.2(3) n
N3 C4 H4B . . 124.4 no
C5 C4 H4B . . 124.4 no

loop_
_geom_bond_atom_site_label_1
_geom_bond_atom_site_label_2
_geom_bond_site_symmetry_2
_geom_bond_distance
_geom_bond_publ_flag
Cu1 N3 7_556 2.001(3) no
Cu1 N3 . 2.001(3) y
Cu1 N1 . 2.025(3) y
Cu1 N1 7_556 2.025(3) no
Cu1 Cl1 . 2.8386(15) y
N1 N2 . 1.319(5) n
N1 C1 . 1.348(5) n
N3 N4 . 1.317(5) n
N3 C4 . 1.336(5) n
C1 C2 . 1.324(5) n
C1 H1A . 0.9300 no
N2 C3 . 1.389(6) n
N2 H2A . 0.8600 no
N4 C6 . 1.385(6) n
N4 H4A . 0.8600 no
C2 C3 . 1.364(7) n
C2 H2B . 0.9300 no
C6 C5 . 1.349(7) n
C6 H6A . 0.9300 no
C3 H3A . 0.9300 no
C5 C4 . 1.350(5) n
C5 H5A . 0.9300 no
C4 H4B . 0.9300 no

loop_
_geom_hbond_atom_site_label_D
_geom_hbond_atom_site_label_H
_geom_hbond_atom_site_label_A
_geom_hbond_site_symmetry_A
_geom_hbond_distance_DH
_geom_hbond_distance_HA
_geom_hbond_distance_DA
_geom_hbond_angle_DHA
_geom_hbond_publ_flag
C1 H1A Cl1 7_556 0.929 2.530 3.211(4) 130 y
C1 H1A Cl1 3_555 0.929 2.774 3.479(5) 133 y
N2 H2A Cl1 . 0.860 2.890 3.467(5) 126 y
N2 H2A Cl1 2_555 0.860 2.953 3.646(5) 139 y

loop_
_geom_torsion_atom_site_label_1
_geom_torsion_atom_site_label_2
_geom_torsion_atom_site_label_3
_geom_torsion_atom_site_label_4
_geom_torsion_site_symmetry_1
_geom_torsion
_geom_torsion_publ_flag
N3 Cu1 N1 N2 7_556 92.6(3) n
N3 Cu1 N1 N2 . -87.4(3) n
N3 Cu1 N1 C1 7_556 -87.3(3) n
N3 Cu1 N1 C1 . 92.7(3) n
N1 Cu1 N3 N4 . -85.4(4) n
N1 Cu1 N3 N4 7_556 94.6(4) n
N1 Cu1 N3 C4 . 86.5(3) n
N1 Cu1 N3 C4 7_556 -93.5(3) n
N2 N1 C1 C2 . -0.3(4) n
Cu1 N1 C1 C2 . 179.7(3) n
C1 N1 N2 C3 . 0.8(4) n
Cu1 N1 N2 C3 . -179.2(3) n
C4 N3 N4 C6 . 0.2(5) n
Cu1 N3 N4 C6 . 173.0(3) n
N1 C1 C2 C3 . -0.4(4) n
N3 N4 C6 C5 . 0.0(5) n
C1 C2 C3 N2 . 0.9(5) n
N1 N2 C3 C2 . -1.0(5) n
N4 C6 C5 C4 . -0.3(5) n
N4 N3 C4 C5 . -0.4(5) n
Cu1 N3 C4 C5 . -174.1(3) n
C6 C5 C4 N3 . 0.4(5) n
